data_4108296
loop_
_publ_author_name
'Matthew T. Olsen'
'Maurizio Bruschi'
'Luca De Gioia'
'Thomas B. Rauchfuss'
'Scott R. Wilson'

_publ_contact_author
; 
Scott R. Wilson 
University of Illinois 
School of Chemical Sciences, Box 59-1 
505 South Mathews Avenue 
Urbana, Illinois  61801 
USA 
;
_publ_contact_author_email srwilson@uiuc.edu
_publ_contact_author_fax '1  217 244 8068'
_publ_contact_author_phone '1  217 244 1708'
_publ_section_title
;
 Nitrosyl Derivatives of Diiron(I) Dithiolates Mimic the Structure and
 Lewis Acidity of the [FeFe]-Hydrogenase Active Site
;
_journal_name_full 'Journal of the American Chemical Society'
_journal_page_first 12021
_journal_page_last 12030
_journal_paper_doi 10.1021/ja802268p
_journal_volume 130
_journal_year 2008
_chemical_absolute_configuration ad
_chemical_formula_moiety '2(C12 H24 Fe2 N O4 P2 S2), 2(B F4), C H2 Cl2'
_chemical_formula_sum 'C25 H50 B2 Cl2 F8 Fe4 N2 O8 P4 S4'
_chemical_formula_weight 1226.71
_chemical_name_systematic
; 
? 
;
_space_group_IT_number 29
_symmetry_cell_setting orthorhombic
_symmetry_space_group_name_Hall 'P 2c -2ac'
_symmetry_space_group_name_H-M 'P c a 21'
_atom_sites_solution_hydrogens geom
_atom_sites_solution_primary direct
_atom_sites_solution_secondary difmap
_audit_creation_method SHELXL-97
_audit_update_record
; 
2008-01-18   text and data added, mto 
;
_cell_angle_alpha 90.00
_cell_angle_beta 90.00
_cell_angle_gamma 90.00
_cell_formula_units_Z 4
_cell_length_a 21.380(6)
_cell_length_b 7.175(2)
_cell_length_c 32.098(9)
_cell_measurement_reflns_used 935
_cell_measurement_temperature 193(2)
_cell_measurement_theta_max 20.80
_cell_measurement_theta_min 2.54
_cell_volume 4924(2)
_computing_cell_refinement 'SAINT V7.23A (Bruker, 2005)'
_computing_data_collection 'SMART V5.625 (Bruker, 2001)'
_computing_data_reduction
; 
SAINT V7.23A, XPREP V2005/2, SADABS V2007/4 (Bruker, 2005 & 2007) 
;
_computing_molecular_graphics 'SHELXTL V6.12 (Bruker, 2005)'
_computing_publication_material 'XCIF V6.12 (Bruker, 2005)'
_computing_structure_refinement 'SHELXTL V6.12 (Bruker, 2005)'
_computing_structure_solution 'SHELXTL V6.12 (Bruker, 2005)'
_diffrn_ambient_temperature 193(2)
_diffrn_measured_fraction_theta_full 0.999
_diffrn_measured_fraction_theta_max 0.999
_diffrn_measurement_device 'Siemens Platform/CCD'
_diffrn_measurement_method 'profile data from \w scans'
_diffrn_radiation_monochromator graphite
_diffrn_radiation_source 'normal-focus sealed tube'
_diffrn_radiation_type MoK\a
_diffrn_radiation_wavelength 0.71073
_diffrn_radiation_wavelength_id g35wasx
_diffrn_reflns_av_R_equivalents 0.0938
_diffrn_reflns_av_sigmaI/netI 0.0843
_diffrn_reflns_limit_h_max 25
_diffrn_reflns_limit_h_min -25
_diffrn_reflns_limit_k_max 8
_diffrn_reflns_limit_k_min -8
_diffrn_reflns_limit_l_max 38
_diffrn_reflns_limit_l_min -38
_diffrn_reflns_number 50246
_diffrn_reflns_theta_full 25.35
_diffrn_reflns_theta_max 25.35
_diffrn_reflns_theta_min 1.91
_exptl_absorpt_coefficient_mu 1.635
_exptl_absorpt_correction_T_max 0.9376
_exptl_absorpt_correction_T_min 0.5823
_exptl_absorpt_correction_type integration
_exptl_absorpt_process_details 'SHELXTL/XPREP V2005/2 (Bruker, 2005)'
_exptl_crystal_colour red
_exptl_crystal_density_diffrn 1.655
_exptl_crystal_description needle
_exptl_crystal_F_000 2488
_exptl_crystal_id g35wasx
_exptl_crystal_preparation
; 
The data crystal was mounted using oil (Parantone-N, Exxon) to a 
0.3 mm cryo-loop (Hampton Research) with the (0 0 -1) scattering 
planes roughly normal to the spindle axis. 
;
_exptl_crystal_size_max 0.56
_exptl_crystal_size_mid 0.08
_exptl_crystal_size_min 0.04
_refine_diff_density_max 0.406
_refine_diff_density_min -0.296
_refine_diff_density_rms 0.063
_refine_ls_abs_structure_details 'Flack (1983),  4418 Friedels'
_refine_ls_abs_structure_Flack -0.001(15)
_refine_ls_extinction_method none
_refine_ls_goodness_of_fit_ref 0.881
_refine_ls_hydrogen_treatment noref
_refine_ls_matrix_type full
_refine_ls_number_parameters 781
_refine_ls_number_reflns 9019
_refine_ls_number_restraints 801
_refine_ls_restrained_S_all 0.898
_refine_ls_R_factor_all 0.0889
_refine_ls_R_factor_gt 0.0396
_refine_ls_shift/su_max 0.020
_refine_ls_shift/su_mean 0.001
_refine_ls_structure_factor_coef Fsqd
_refine_ls_weighting_details 'calc w=1/[\s^2^(Fo^2^)+(0.0354P)^2^+0.0000P] where P=(Fo^2^+2Fc^2^)/3'
_refine_ls_weighting_scheme calc
_refine_ls_wR_factor_gt 0.0673
_refine_ls_wR_factor_ref 0.0764
_reflns_number_gt 5520
_reflns_number_total 9019
_reflns_threshold_expression >2sigma(I)
_cod_data_source_file ja802268p_si_002_1.cif
_cod_data_source_block g35wasx
_cod_original_sg_symbol_Hall 'P 2c -2ac '
_cod_original_sg_symbol_H-M 'P c a 21 '
_cod_database_code 4108296

loop_
_symmetry_equiv_pos_as_xyz
'x, y, z'
'-x, -y, z+1/2'
'x+1/2, -y, z'
'-x+1/2, y, z+1/2'

loop_
_atom_site_label
_atom_site_type_symbol
_atom_site_fract_x
_atom_site_fract_y
_atom_site_fract_z
_atom_site_U_iso_or_equiv
_atom_site_adp_type
_atom_site_occupancy
_atom_site_symmetry_multiplicity
_atom_site_calc_flag
_atom_site_refinement_flags
_atom_site_disorder_assembly
_atom_site_disorder_group
C1 C 0.1551(5) 0.8838(16) 0.0037(4) 0.055(3) Uani 0.510(6) 1 d PDU A 1
C2 C 0.2588(3) 0.4918(14) -0.0207(2) 0.124(4) Uani 1 1 d . . .
H2A H 0.3007 0.4471 -0.0282 0.186 Uiso 1 1 calc R . .
H2B H 0.2421 0.5677 -0.0435 0.186 Uiso 1 1 calc R . .
H2C H 0.2312 0.3850 -0.0159 0.186 Uiso 1 1 calc R . .
C3 C 0.3018(3) 0.4812(10) 0.0638(2) 0.090(3) Uani 1 1 d . . .
H3A H 0.3409 0.4335 0.0519 0.135 Uiso 1 1 calc R . .
H3B H 0.2743 0.3765 0.0707 0.135 Uiso 1 1 calc R . .
H3C H 0.3110 0.5524 0.0891 0.135 Uiso 1 1 calc R . .
C4 C 0.3192(3) 0.8120(13) 0.0152(2) 0.117(4) Uani 1 1 d . . .
H4A H 0.3581 0.7562 0.0049 0.176 Uiso 1 1 calc R . .
H4B H 0.3278 0.8826 0.0407 0.176 Uiso 1 1 calc R . .
H4C H 0.3022 0.8959 -0.0061 0.176 Uiso 1 1 calc R . .
C5 C 0.0065(3) 0.5154(9) 0.02351(18) 0.0444(16) Uani 1 1 d . . .
C6 C 0.0950(3) 0.5165(9) -0.0358(2) 0.0455(17) Uani 1 1 d . . .
C7 C -0.0702(3) 0.7973(13) -0.0173(4) 0.043(3) Uani 0.510(6) 1 d PDU A 1
H7A H -0.0939 0.8907 -0.0331 0.065 Uiso 0.510(6) 1 calc PR A 1
H7B H -0.0841 0.7975 0.0117 0.065 Uiso 0.510(6) 1 calc PR A 1
H7C H -0.0773 0.6738 -0.0295 0.065 Uiso 0.510(6) 1 calc PR A 1
C8 C 0.0164(5) 1.0867(9) 0.0020(3) 0.055(3) Uani 0.510(6) 1 d PDU A 1
H8A H -0.0082 1.1714 -0.0154 0.083 Uiso 0.510(6) 1 calc PR A 1
H8B H 0.0600 1.1290 0.0028 0.083 Uiso 0.510(6) 1 calc PR A 1
H8C H -0.0007 1.0858 0.0303 0.083 Uiso 0.510(6) 1 calc PR A 1
C9 C 0.0278(6) 0.8885(14) -0.0748(2) 0.046(3) Uani 0.510(6) 1 d PDU A 1
H9A H 0.0009 0.9889 -0.0852 0.068 Uiso 0.510(6) 1 calc PR A 1
H9B H 0.0186 0.7733 -0.0901 0.068 Uiso 0.510(6) 1 calc PR A 1
H9C H 0.0717 0.9225 -0.0790 0.068 Uiso 0.510(6) 1 calc PR A 1
C10 C 0.0525(3) 0.6794(9) 0.11547(18) 0.0553(19) Uani 1 1 d . . .
H10A H 0.0459 0.7679 0.1387 0.066 Uiso 1 1 calc R . .
H10B H 0.0121 0.6159 0.1103 0.066 Uiso 1 1 calc R . .
C11 C 0.0985(3) 0.5377(9) 0.12907(17) 0.0527(18) Uani 1 1 d . . .
H11A H 0.0849 0.4863 0.1562 0.063 Uiso 1 1 calc R . .
H11B H 0.1394 0.5995 0.1334 0.063 Uiso 1 1 calc R . .
C12 C 0.1071(3) 0.3796(9) 0.09896(17) 0.0535(18) Uani 1 1 d . . .
H12A H 0.0660 0.3195 0.0943 0.064 Uiso 1 1 calc R . .
H12B H 0.1349 0.2857 0.1119 0.064 Uiso 1 1 calc R . .
N1 N 0.2087(3) 0.8870(8) 0.08262(18) 0.0704(17) Uani 1 1 d . A .
O1 O 0.2328(3) 0.9950(9) 0.1046(2) 0.124(3) Uani 1 1 d . . .
O2 O 0.1612(4) 0.9870(12) -0.0241(3) 0.060(2) Uani 0.510(6) 1 d PDU A 1
O3 O -0.0369(2) 0.4366(8) 0.03448(13) 0.0829(17) Uani 1 1 d . . .
O4 O 0.1070(2) 0.4428(9) -0.06575(14) 0.0919(19) Uani 1 1 d . . .
P1 P 0.26350(8) 0.6312(3) 0.02612(5) 0.0708(7) Uani 1 1 d . A .
P2 P 0.0131(3) 0.8530(7) -0.01958(17) 0.0405(16) Uani 0.510(6) 1 d PDU A 1
S1 S 0.07281(7) 0.8136(2) 0.06890(5) 0.0476(4) Uani 1 1 d . A .
S2 S 0.13976(6) 0.4445(2) 0.04827(5) 0.0359(4) Uani 1 1 d . A .
Fe1 Fe 0.17292(4) 0.74911(12) 0.04987(3) 0.0435(2) Uani 1 1 d D . .
Fe2 Fe 0.07553(3) 0.63491(11) 0.01140(2) 0.0328(2) Uani 1 1 d D A .
C13 C 0.6653(6) 0.836(3) 0.8159(4) 0.062(4) Uani 0.570(10) 1 d PDU B 1
C14 C 0.5620(3) 0.4479(10) 0.8253(2) 0.075(2) Uani 1 1 d . . .
H14A H 0.5196 0.4024 0.8310 0.112 Uiso 1 1 calc R . .
H14B H 0.5793 0.5044 0.8506 0.112 Uiso 1 1 calc R . .
H14C H 0.5885 0.3436 0.8166 0.112 Uiso 1 1 calc R . .
C15 C 0.5211(3) 0.5049(9) 0.74139(19) 0.0593(19) Uani 1 1 d . . .
H15A H 0.4815 0.4514 0.7510 0.089 Uiso 1 1 calc R . .
H15B H 0.5482 0.4052 0.7309 0.089 Uiso 1 1 calc R . .
H15C H 0.5129 0.5945 0.7190 0.089 Uiso 1 1 calc R . .
C16 C 0.5038(3) 0.7928(10) 0.8021(2) 0.082(3) Uani 1 1 d . . .
H16A H 0.4648 0.7307 0.8100 0.124 Uiso 1 1 calc R . .
H16B H 0.4954 0.8826 0.7798 0.124 Uiso 1 1 calc R . .
H16C H 0.5212 0.8582 0.8263 0.124 Uiso 1 1 calc R . .
C17 C 0.8188(3) 0.5245(8) 0.78977(19) 0.0467(16) Uani 1 1 d . . .
C18 C 0.7312(3) 0.5096(9) 0.8482(2) 0.0448(17) Uani 1 1 d . . .
C19 C 0.8905(3) 0.8049(13) 0.8379(4) 0.038(3) Uani 0.570(10) 1 d PDU B 1
H19A H 0.9113 0.8913 0.8571 0.058 Uiso 0.570(10) 1 calc PR B 1
H19B H 0.9083 0.8188 0.8100 0.058 Uiso 0.570(10) 1 calc PR B 1
H19C H 0.8967 0.6767 0.8476 0.058 Uiso 0.570(10) 1 calc PR B 1
C20 C 0.8051(5) 1.0900(8) 0.8158(3) 0.042(3) Uani 0.570(10) 1 d PDU B 1
H20A H 0.8126 1.1793 0.8384 0.063 Uiso 0.570(10) 1 calc PR B 1
H20B H 0.7641 1.1139 0.8033 0.063 Uiso 0.570(10) 1 calc PR B 1
H20C H 0.8377 1.1041 0.7945 0.063 Uiso 0.570(10) 1 calc PR B 1
C21 C 0.7880(6) 0.8854(15) 0.8909(2) 0.053(3) Uani 0.570(10) 1 d PDU B 1
H21A H 0.8166 0.9762 0.9034 0.079 Uiso 0.570(10) 1 calc PR B 1
H21B H 0.7922 0.7655 0.9052 0.079 Uiso 0.570(10) 1 calc PR B 1
H21C H 0.7449 0.9302 0.8935 0.079 Uiso 0.570(10) 1 calc PR B 1
C22 C 0.7740(4) 0.7066(11) 0.69868(18) 0.083(3) Uani 1 1 d . . .
H22A H 0.7781 0.7993 0.6760 0.099 Uiso 1 1 calc R . .
H22B H 0.8160 0.6530 0.7036 0.099 Uiso 1 1 calc R . .
C23 C 0.7309(3) 0.5506(11) 0.6837(2) 0.080(3) Uani 1 1 d . . .
H23A H 0.6888 0.6034 0.6787 0.096 Uiso 1 1 calc R . .
H23B H 0.7467 0.5033 0.6567 0.096 Uiso 1 1 calc R . .
C24 C 0.7250(3) 0.3920(9) 0.71296(19) 0.058(2) Uani 1 1 d . . .
H24A H 0.7673 0.3421 0.7186 0.070 Uiso 1 1 calc R . .
H24B H 0.7007 0.2921 0.6991 0.070 Uiso 1 1 calc R . .
N2 N 0.6173(3) 0.9179(8) 0.7401(2) 0.078(2) Uani 1 1 d . B .
O5 O 0.5960(3) 1.0537(7) 0.7255(2) 0.122(3) Uani 1 1 d . . .
O6 O 0.6573(4) 0.9393(14) 0.8434(3) 0.067(3) Uani 0.570(10) 1 d PDU B 1
O7 O 0.8637(2) 0.4527(7) 0.77939(16) 0.0771(16) Uani 1 1 d . . .
O8 O 0.7180(2) 0.4293(8) 0.87673(14) 0.0857(18) Uani 1 1 d . . .
P3 P 0.55918(8) 0.6214(3) 0.78394(5) 0.0510(5) Uani 1 1 d . B .
P4 P 0.8072(3) 0.8564(7) 0.8363(2) 0.0426(15) Uani 0.570(10) 1 d PDU B 1
S3 S 0.74952(8) 0.8291(2) 0.74607(5) 0.0571(5) Uani 1 1 d . B .
S4 S 0.68767(7) 0.4466(2) 0.76267(5) 0.0371(4) Uani 1 1 d . B .
Fe3 Fe 0.65103(4) 0.74932(13) 0.76481(3) 0.0437(2) Uani 1 1 d D . .
Fe4 Fe 0.74921(4) 0.63922(10) 0.80218(2) 0.03263(18) Uani 1 1 d D B .
B1 B 0.4126(3) 1.0001(9) 0.7028(2) 0.058(2) Uani 0.797(8) 1 d PDU C 1
F1 F 0.4703(2) 0.9155(9) 0.7054(2) 0.0690(18) Uani 0.797(8) 1 d PDU C 1
F2 F 0.4070(3) 1.1326(8) 0.73305(17) 0.085(2) Uani 0.797(8) 1 d PDU C 1
F3 F 0.3673(2) 0.8672(8) 0.7066(2) 0.107(2) Uani 0.797(8) 1 d PDU C 1
F4 F 0.4065(3) 1.0807(9) 0.66446(14) 0.092(2) Uani 0.797(8) 1 d PDU C 1
B2 B 0.0816(4) 0.6463(11) 0.4089(2) 0.045(2) Uani 0.468(3) 1 d PDU D 1
F5 F 0.0673(4) 0.8255(8) 0.3981(2) 0.066(2) Uani 0.468(3) 1 d PDU D 1
F6 F 0.0289(3) 0.5388(11) 0.4035(3) 0.086(3) Uani 0.468(3) 1 d PDU D 1
F7 F 0.1277(4) 0.5789(12) 0.3838(3) 0.074(2) Uani 0.468(3) 1 d PDU D 1
F8 F 0.0986(4) 0.6402(12) 0.44985(19) 0.076(2) Uani 0.468(3) 1 d PDU D 1
C25 C 0.5542(3) 0.0788(10) 0.6293(2) 0.081(2) Uani 1 1 d . . .
H25A H 0.5375 0.0397 0.6567 0.097 Uiso 1 1 calc R . .
H25B H 0.5188 0.0821 0.6095 0.097 Uiso 1 1 calc R . .
Cl1 Cl 0.58469(10) 0.3041(3) 0.63410(6) 0.0959(7) Uani 1 1 d . . .
Cl2 Cl 0.60736(10) -0.0872(4) 0.61257(8) 0.1170(8) Uani 1 1 d . . .
B3 B 0.0945(4) 0.6498(13) 0.4137(3) 0.052(2) Uani 0.3420(7) 1 d PDU E 2
F9 F 0.1069(6) 0.8288(12) 0.4256(4) 0.073(3) Uani 0.3420(7) 1 d PDU E 2
F10 F 0.0699(5) 0.5538(15) 0.4466(3) 0.072(3) Uani 0.3420(7) 1 d PDU E 2
F11 F 0.1492(4) 0.5670(18) 0.4015(3) 0.074(3) Uani 0.3420(7) 1 d PDU E 2
F12 F 0.0526(5) 0.6499(17) 0.3817(3) 0.080(2) Uani 0.3420(7) 1 d PDU E 2
P5 P 0.0300(3) 0.8542(7) -0.02997(17) 0.0335(14) Uani 0.490(6) 1 d PDU A 2
C26 C -0.0544(4) 0.8775(14) -0.0207(4) 0.047(3) Uani 0.490(6) 1 d PDU A 2
H26A H -0.0714 0.9747 -0.0389 0.071 Uiso 0.490(6) 1 calc PR A 2
H26B H -0.0616 0.9114 0.0085 0.071 Uiso 0.490(6) 1 calc PR A 2
H26C H -0.0751 0.7587 -0.0267 0.071 Uiso 0.490(6) 1 calc PR A 2
C27 C 0.0582(5) 1.0908(9) -0.0244(4) 0.061(4) Uani 0.490(6) 1 d PDU A 2
H27A H 0.0225 1.1768 -0.0240 0.091 Uiso 0.490(6) 1 calc PR A 2
H27B H 0.0856 1.1215 -0.0479 0.091 Uiso 0.490(6) 1 calc PR A 2
H27C H 0.0816 1.1022 0.0017 0.091 Uiso 0.490(6) 1 calc PR A 2
C28 C 0.0350(6) 0.8108(15) -0.0856(2) 0.052(3) Uani 0.490(6) 1 d PDU A 2
H28A H 0.0122 0.9083 -0.1006 0.078 Uiso 0.490(6) 1 calc PR A 2
H28B H 0.0165 0.6891 -0.0919 0.078 Uiso 0.490(6) 1 calc PR A 2
H28C H 0.0790 0.8115 -0.0942 0.078 Uiso 0.490(6) 1 calc PR A 2
C32 C 0.1722(5) 0.809(2) -0.0050(3) 0.056(3) Uani 0.490(6) 1 d PDU A 2
O9 O 0.1847(4) 0.8846(14) -0.0368(3) 0.058(2) Uani 0.490(6) 1 d PDU A 2
P6 P 0.7970(4) 0.8555(9) 0.8429(3) 0.044(2) Uani 0.430(10) 1 d PDU B 2
C29 C 0.8812(4) 0.8697(18) 0.8356(6) 0.044(3) Uani 0.430(10) 1 d PDU B 2
H29A H 0.8981 0.9704 0.8529 0.066 Uiso 0.430(10) 1 calc PR B 2
H29B H 0.8904 0.8952 0.8062 0.066 Uiso 0.430(10) 1 calc PR B 2
H29C H 0.9005 0.7513 0.8437 0.066 Uiso 0.430(10) 1 calc PR B 2
C30 C 0.7714(7) 1.0925(10) 0.8361(4) 0.053(4) Uani 0.430(10) 1 d PDU B 2
H30A H 0.7965 1.1749 0.8538 0.079 Uiso 0.430(10) 1 calc PR B 2
H30B H 0.7272 1.1028 0.8438 0.079 Uiso 0.430(10) 1 calc PR B 2
H30C H 0.7767 1.1288 0.8068 0.079 Uiso 0.430(10) 1 calc PR B 2
C31 C 0.7899(9) 0.816(2) 0.8984(2) 0.054(4) Uani 0.430(10) 1 d PDU B 2
H31A H 0.8139 0.9103 0.9135 0.081 Uiso 0.430(10) 1 calc PR B 2
H31B H 0.8062 0.6916 0.9052 0.081 Uiso 0.430(10) 1 calc PR B 2
H31C H 0.7458 0.8233 0.9065 0.081 Uiso 0.430(10) 1 calc PR B 2
C33 C 0.6575(8) 0.797(4) 0.8195(4) 0.063(4) Uani 0.430(10) 1 d PDU B 2
O10 O 0.6423(5) 0.849(2) 0.8533(3) 0.060(3) Uani 0.430(10) 1 d PDU B 2
B5 B 0.4173(7) 1.013(2) 0.6986(5) 0.072(4) Uani 0.203(8) 1 d PDU C 2
F17 F 0.4629(9) 0.879(3) 0.6991(9) 0.066(4) Uani 0.203(8) 1 d PDU C 2
F18 F 0.4004(13) 1.055(3) 0.7385(5) 0.076(4) Uani 0.203(8) 1 d PDU C 2
F19 F 0.3665(8) 0.949(4) 0.6771(8) 0.097(5) Uani 0.203(8) 1 d PDU C 2
F20 F 0.4396(11) 1.169(3) 0.6794(7) 0.096(5) Uani 0.203(8) 1 d PDU C 2
B4 B 0.0899(6) 0.6333(18) 0.4091(4) 0.056(3) Uani 0.190(3) 1 d PDU F 3
F13 F 0.1098(10) 0.8115(19) 0.4155(6) 0.064(3) Uani 0.190(3) 1 d PDU F 3
F14 F 0.0306(7) 0.611(3) 0.4242(6) 0.071(3) Uani 0.190(3) 1 d PDU F 3
F15 F 0.1289(8) 0.512(2) 0.4292(6) 0.082(4) Uani 0.190(3) 1 d PDU F 3
F16 F 0.0908(9) 0.594(3) 0.3674(4) 0.075(4) Uani 0.190(3) 1 d PDU F 3

loop_
_atom_site_aniso_label
_atom_site_aniso_U_11
_atom_site_aniso_U_22
_atom_site_aniso_U_33
_atom_site_aniso_U_23
_atom_site_aniso_U_13
_atom_site_aniso_U_12
C1 0.036(5) 0.065(7) 0.063(6) 0.013(5) 0.007(5) 0.004(5)
C2 0.049(5) 0.259(11) 0.065(5) -0.079(7) 0.020(4) -0.025(6)
C3 0.036(4) 0.145(7) 0.090(6) -0.040(6) -0.014(4) 0.021(4)
C4 0.057(5) 0.219(11) 0.076(6) -0.007(6) 0.024(4) -0.068(6)
C5 0.039(4) 0.055(4) 0.040(4) 0.000(3) -0.001(3) 0.006(3)
C6 0.038(4) 0.060(5) 0.038(4) 0.007(4) -0.006(3) 0.001(3)
C7 0.047(6) 0.023(6) 0.060(6) 0.022(6) -0.004(5) 0.003(5)
C8 0.067(8) 0.030(5) 0.068(8) -0.003(5) -0.024(6) -0.001(6)
C9 0.060(6) 0.033(7) 0.044(5) 0.005(5) -0.006(5) 0.012(5)
C10 0.039(4) 0.080(5) 0.048(4) -0.030(4) 0.011(3) -0.006(4)
C11 0.055(4) 0.073(5) 0.029(4) 0.003(3) 0.001(3) -0.006(4)
C12 0.078(5) 0.050(4) 0.033(4) 0.001(3) -0.006(3) -0.008(4)
N1 0.061(4) 0.071(4) 0.080(4) -0.019(3) -0.021(3) -0.013(3)
O1 0.077(4) 0.139(6) 0.157(6) -0.091(5) -0.014(4) -0.027(4)
O2 0.043(5) 0.065(6) 0.071(5) 0.021(4) 0.006(4) 0.003(4)
O3 0.048(3) 0.148(5) 0.052(3) 0.021(3) -0.003(2) -0.042(3)
O4 0.061(3) 0.176(6) 0.039(3) -0.028(3) -0.006(3) 0.028(4)
P1 0.0344(10) 0.140(2) 0.0378(10) -0.0244(12) 0.0062(8) -0.0263(12)
P2 0.056(3) 0.028(2) 0.037(3) 0.0014(19) -0.007(2) -0.005(2)
S1 0.0476(10) 0.0391(10) 0.0561(10) -0.0170(8) -0.0179(8) 0.0116(7)
S2 0.0366(8) 0.0373(9) 0.0338(8) -0.0020(8) -0.0012(8) 0.0069(7)
Fe1 0.0394(5) 0.0512(6) 0.0398(5) 0.0007(5) -0.0071(4) -0.0146(4)
Fe2 0.0352(5) 0.0291(5) 0.0342(5) 0.0006(4) -0.0058(4) -0.0032(4)
C13 0.051(5) 0.070(8) 0.065(6) -0.025(5) -0.021(5) 0.005(6)
C14 0.042(4) 0.127(7) 0.056(4) 0.022(5) 0.010(4) -0.004(4)
C15 0.051(4) 0.069(5) 0.058(4) -0.009(4) -0.002(3) -0.003(4)
C16 0.058(4) 0.134(7) 0.056(4) -0.034(5) -0.015(4) 0.047(5)
C17 0.043(4) 0.044(4) 0.053(4) -0.004(3) -0.007(3) -0.006(3)
C18 0.035(4) 0.058(5) 0.042(4) -0.002(4) -0.007(3) 0.002(3)
C19 0.046(5) 0.011(6) 0.058(6) 0.002(5) -0.011(4) 0.001(4)
C20 0.045(7) 0.027(5) 0.055(7) -0.008(5) -0.005(5) 0.009(5)
C21 0.060(5) 0.053(7) 0.045(5) -0.006(5) -0.014(5) 0.008(6)
C22 0.085(6) 0.136(7) 0.028(4) 0.010(4) -0.003(4) -0.054(5)
C23 0.066(5) 0.130(8) 0.045(5) -0.029(5) 0.012(4) -0.031(5)
C24 0.039(4) 0.081(5) 0.053(4) -0.033(4) 0.000(3) -0.002(4)
N2 0.064(4) 0.047(4) 0.124(6) 0.017(4) -0.040(4) -0.007(3)
O5 0.094(4) 0.049(3) 0.224(7) 0.046(4) -0.079(4) -0.007(3)
O6 0.058(5) 0.068(7) 0.074(5) -0.031(5) -0.015(4) 0.014(5)
O7 0.033(3) 0.097(4) 0.102(4) -0.030(3) -0.002(3) 0.014(3)
O8 0.071(4) 0.142(5) 0.044(3) 0.041(3) -0.003(3) -0.025(3)
P3 0.0374(9) 0.0793(14) 0.0363(10) -0.0052(10) -0.0003(8) 0.0151(9)
P4 0.054(3) 0.031(3) 0.042(3) 0.000(2) -0.015(2) 0.005(2)
S3 0.0605(12) 0.0580(12) 0.0528(11) 0.0255(9) -0.0200(9) -0.0210(9)
S4 0.0327(8) 0.0389(9) 0.0397(9) -0.0049(7) -0.0015(7) -0.0002(8)
Fe3 0.0452(5) 0.0390(5) 0.0468(5) 0.0033(5) -0.0124(4) 0.0069(5)
Fe4 0.0348(4) 0.0311(4) 0.0320(4) 0.0017(4) -0.0039(4) 0.0007(4)
B1 0.054(5) 0.077(6) 0.043(4) -0.006(4) 0.016(4) 0.018(4)
F1 0.058(3) 0.095(4) 0.054(4) -0.010(3) -0.009(2) 0.022(3)
F2 0.089(4) 0.090(5) 0.075(3) -0.035(3) 0.003(3) 0.017(4)
F3 0.074(3) 0.098(4) 0.150(6) -0.009(4) 0.035(4) -0.015(3)
F4 0.116(5) 0.103(5) 0.057(3) 0.033(3) 0.005(3) 0.042(4)
B2 0.048(5) 0.048(4) 0.038(4) 0.001(5) -0.001(4) -0.010(5)
F5 0.109(6) 0.037(3) 0.053(5) -0.003(4) 0.006(4) 0.008(4)
F6 0.071(4) 0.087(6) 0.100(6) 0.000(5) -0.025(4) -0.039(4)
F7 0.077(5) 0.086(4) 0.058(5) 0.001(4) 0.014(4) 0.018(4)
F8 0.090(5) 0.091(5) 0.048(4) 0.001(4) -0.020(4) -0.006(4)
C25 0.057(5) 0.115(7) 0.071(5) -0.013(5) 0.015(4) -0.010(5)
Cl1 0.0946(16) 0.1083(17) 0.0849(14) 0.0267(13) -0.0120(12) -0.0309(13)
Cl2 0.0792(15) 0.143(2) 0.129(2) 0.0109(17) 0.0274(14) 0.0157(15)
B3 0.067(5) 0.053(4) 0.037(5) -0.002(5) 0.005(4) -0.002(5)
F9 0.107(6) 0.051(5) 0.062(7) -0.016(5) 0.016(5) -0.019(5)
F10 0.082(7) 0.083(6) 0.051(5) 0.016(5) 0.003(5) -0.044(5)
F11 0.073(6) 0.099(6) 0.050(7) 0.009(6) -0.004(5) 0.022(5)
F12 0.075(5) 0.097(5) 0.069(5) 0.006(5) -0.025(4) -0.007(5)
P5 0.038(3) 0.026(2) 0.036(3) 0.002(2) -0.010(2) -0.0004(19)
C26 0.055(5) 0.031(7) 0.056(6) 0.011(6) 0.000(5) 0.004(5)
C27 0.071(8) 0.029(6) 0.083(9) 0.009(6) -0.029(7) -0.007(6)
C28 0.075(7) 0.040(8) 0.041(6) 0.005(5) -0.005(6) 0.012(7)
C32 0.028(5) 0.069(7) 0.071(6) 0.018(5) 0.007(5) 0.015(5)
O9 0.034(5) 0.067(6) 0.074(6) 0.034(5) 0.001(4) 0.013(4)
P6 0.053(4) 0.033(3) 0.046(4) -0.001(3) -0.023(3) 0.005(3)
C29 0.053(5) 0.025(7) 0.053(6) 0.001(6) -0.011(5) 0.001(5)
C30 0.061(9) 0.032(6) 0.066(9) -0.014(6) -0.022(7) 0.004(6)
C31 0.070(7) 0.051(9) 0.041(6) -0.003(6) -0.011(6) 0.002(8)
C33 0.054(6) 0.068(8) 0.067(6) -0.023(6) -0.022(5) 0.012(6)
O10 0.052(5) 0.061(7) 0.069(6) -0.031(6) -0.023(5) 0.015(6)
B5 0.080(7) 0.087(7) 0.048(7) 0.010(7) 0.006(6) 0.027(6)
F17 0.076(8) 0.077(8) 0.043(8) -0.021(7) -0.011(7) 0.019(7)
F18 0.076(7) 0.094(8) 0.058(6) -0.007(6) 0.016(6) 0.016(7)
F19 0.064(7) 0.108(10) 0.118(10) -0.045(9) 0.007(8) 0.018(7)
F20 0.125(10) 0.093(8) 0.071(9) 0.029(8) 0.007(8) 0.018(7)
B4 0.060(6) 0.065(6) 0.045(6) 0.002(6) 0.000(5) 0.001(6)
F13 0.101(7) 0.044(6) 0.049(7) -0.015(6) 0.009(6) -0.015(6)
F14 0.064(6) 0.078(7) 0.070(7) -0.011(6) 0.005(6) -0.027(6)
F15 0.095(8) 0.099(8) 0.052(8) 0.012(7) -0.024(7) 0.008(7)
F16 0.075(8) 0.098(7) 0.051(7) -0.018(7) -0.016(7) 0.020(7)

loop_
_atom_type_symbol
_atom_type_description
_atom_type_scat_dispersion_real
_atom_type_scat_dispersion_imag
_atom_type_scat_source
C C 0.0033 0.0016 'International Tables Vol C Tables 4.2.6.8 and 6.1.1.4'
H H 0.0000 0.0000 'International Tables Vol C Tables 4.2.6.8 and 6.1.1.4'
B B 0.0013 0.0007 'International Tables Vol C Tables 4.2.6.8 and 6.1.1.4'
N N 0.0061 0.0033 'International Tables Vol C Tables 4.2.6.8 and 6.1.1.4'
O O 0.0106 0.0060 'International Tables Vol C Tables 4.2.6.8 and 6.1.1.4'
F F 0.0171 0.0103 'International Tables Vol C Tables 4.2.6.8 and 6.1.1.4'
P P 0.1023 0.0942 'International Tables Vol C Tables 4.2.6.8 and 6.1.1.4'
S S 0.1246 0.1234 'International Tables Vol C Tables 4.2.6.8 and 6.1.1.4'
Cl Cl 0.1484 0.1585 'International Tables Vol C Tables 4.2.6.8 and 6.1.1.4'
Fe Fe 0.3463 0.8444 'International Tables Vol C Tables 4.2.6.8 and 6.1.1.4'

loop_
_exptl_crystal_face_index_h
_exptl_crystal_face_index_k
_exptl_crystal_face_index_l
_exptl_crystal_face_perp_dist
0.00 -1.00 0.00 0.2800
0.00 1.00 0.00 0.2800
0.00 0.00 -1.00 0.0400
0.00 0.00 1.00 0.0400
1.00 0.00 0.00 0.0200
-1.00 0.00 0.00 0.0200

loop_
_geom_angle_atom_site_label_1
_geom_angle_atom_site_label_2
_geom_angle_atom_site_label_3
_geom_angle
O2 C1 Fe1 160.3(9)
O2 C1 Fe2 127.5(8)
Fe1 C1 Fe2 71.2(3)
P1 C2 H2A 109.5
P1 C2 H2B 109.5
H2A C2 H2B 109.5
P1 C2 H2C 109.5
H2A C2 H2C 109.5
H2B C2 H2C 109.5
P1 C3 H3A 109.5
P1 C3 H3B 109.5
H3A C3 H3B 109.5
P1 C3 H3C 109.5
H3A C3 H3C 109.5
H3B C3 H3C 109.5
P1 C4 H4A 109.5
P1 C4 H4B 109.5
H4A C4 H4B 109.5
P1 C4 H4C 109.5
H4A C4 H4C 109.5
H4B C4 H4C 109.5
O3 C5 Fe2 174.8(5)
O4 C6 Fe2 179.5(6)
P2 C7 H7A 109.5
P2 C7 H7B 109.5
H7A C7 H7B 109.5
P2 C7 H7C 109.5
H7A C7 H7C 109.5
H7B C7 H7C 109.5
P2 C8 H8A 109.5
P2 C8 H8B 109.5
H8A C8 H8B 109.5
P2 C8 H8C 109.5
H8A C8 H8C 109.5
H8B C8 H8C 109.5
P2 C9 H9A 109.5
P2 C9 H9B 109.5
H9A C9 H9B 109.5
P2 C9 H9C 109.5
H9A C9 H9C 109.5
H9B C9 H9C 109.5
C11 C10 S1 116.4(4)
C11 C10 H10A 108.2
S1 C10 H10A 108.2
C11 C10 H10B 108.2
S1 C10 H10B 108.2
H10A C10 H10B 107.3
C10 C11 C12 114.2(5)
C10 C11 H11A 108.7
C12 C11 H11A 108.7
C10 C11 H11B 108.7
C12 C11 H11B 108.7
H11A C11 H11B 107.6
C11 C12 S2 115.2(4)
C11 C12 H12A 108.5
S2 C12 H12A 108.5
C11 C12 H12B 108.5
S2 C12 H12B 108.5
H12A C12 H12B 107.5
O1 N1 Fe1 175.8(6)
C4 P1 C2 105.9(4)
C4 P1 C3 105.0(4)
C2 P1 C3 104.5(4)
C4 P1 Fe1 111.5(3)
C2 P1 Fe1 116.3(2)
C3 P1 Fe1 112.7(2)
C8 P2 C9 103.7(4)
C8 P2 C7 103.0(4)
C9 P2 C7 103.7(4)
C8 P2 Fe2 116.3(4)
C9 P2 Fe2 114.8(4)
C7 P2 Fe2 113.8(3)
C10 S1 Fe2 112.1(2)
C10 S1 Fe1 109.6(2)
Fe2 S1 Fe1 68.84(5)
C12 S2 Fe2 112.7(2)
C12 S2 Fe1 109.9(2)
Fe2 S2 Fe1 68.02(5)
N1 Fe1 C1 107.6(4)
N1 Fe1 C32 119.0(4)
C1 Fe1 C32 22.4(5)
N1 Fe1 P1 92.5(2)
C1 Fe1 P1 96.0(4)
C32 Fe1 P1 76.6(4)
N1 Fe1 S1 98.3(2)
C1 Fe1 S1 85.0(4)
C32 Fe1 S1 101.8(4)
P1 Fe1 S1 168.35(7)
N1 Fe1 S2 137.3(2)
C1 Fe1 S2 115.1(4)
C32 Fe1 S2 101.7(4)
P1 Fe1 S2 84.28(7)
S1 Fe1 S2 84.79(6)
N1 Fe1 Fe2 152.4(2)
C1 Fe1 Fe2 66.7(3)
C32 Fe1 Fe2 66.5(3)
P1 Fe1 Fe2 114.69(6)
S1 Fe1 Fe2 55.11(5)
S2 Fe1 Fe2 55.46(4)
C5 Fe2 C6 98.7(3)
C5 Fe2 S1 94.3(2)
C6 Fe2 S1 166.8(2)
C5 Fe2 S2 95.7(2)
C6 Fe2 S2 90.9(2)
S1 Fe2 S2 86.04(6)
C5 Fe2 P5 96.2(2)
C6 Fe2 P5 86.2(2)
S1 Fe2 P5 94.22(16)
S2 Fe2 P5 168.08(16)
C5 Fe2 P2 86.5(2)
C6 Fe2 P2 95.3(2)
S1 Fe2 P2 87.23(15)
S2 Fe2 P2 173.05(15)
P5 Fe2 P2 12.4(2)
C5 Fe2 C32 178.9(4)
C6 Fe2 C32 82.2(4)
S1 Fe2 C32 84.7(3)
S2 Fe2 C32 84.9(3)
P5 Fe2 C32 83.3(3)
P2 Fe2 C32 92.8(3)
C5 Fe2 C1 162.5(4)
C6 Fe2 C1 95.6(4)
S1 Fe2 C1 71.8(3)
S2 Fe2 C1 94.0(2)
P5 Fe2 C1 74.8(3)
P2 Fe2 C1 82.2(3)
C32 Fe2 C1 16.4(4)
C5 Fe2 Fe1 137.44(19)
C6 Fe2 Fe1 111.86(19)
S1 Fe2 Fe1 56.05(5)
S2 Fe2 Fe1 56.51(5)
P5 Fe2 Fe1 114.11(15)
P2 Fe2 Fe1 117.83(15)
C32 Fe2 Fe1 42.3(2)
C1 Fe2 Fe1 42.1(2)
O6 C13 Fe3 153.4(10)
O6 C13 Fe4 129.9(7)
Fe3 C13 Fe4 75.3(3)
P3 C14 H14A 109.5
P3 C14 H14B 109.5
H14A C14 H14B 109.5
P3 C14 H14C 109.5
H14A C14 H14C 109.5
H14B C14 H14C 109.5
P3 C15 H15A 109.5
P3 C15 H15B 109.5
H15A C15 H15B 109.5
P3 C15 H15C 109.5
H15A C15 H15C 109.5
H15B C15 H15C 109.5
P3 C16 H16A 109.5
P3 C16 H16B 109.5
H16A C16 H16B 109.5
P3 C16 H16C 109.5
H16A C16 H16C 109.5
H16B C16 H16C 109.5
O7 C17 Fe4 176.1(6)
O8 C18 Fe4 177.7(6)
P4 C19 H19A 109.5
P4 C19 H19B 109.5
H19A C19 H19B 109.5
P4 C19 H19C 109.5
H19A C19 H19C 109.5
H19B C19 H19C 109.5
P4 C20 H20A 109.5
P4 C20 H20B 109.5
H20A C20 H20B 109.5
P4 C20 H20C 109.5
H20A C20 H20C 109.5
H20B C20 H20C 109.5
P4 C21 H21A 109.5
P4 C21 H21B 109.5
H21A C21 H21B 109.5
P4 C21 H21C 109.5
H21A C21 H21C 109.5
H21B C21 H21C 109.5
C23 C22 S3 116.1(5)
C23 C22 H22A 108.3
S3 C22 H22A 108.3
C23 C22 H22B 108.3
S3 C22 H22B 108.3
H22A C22 H22B 107.4
C24 C23 C22 114.5(6)
C24 C23 H23A 108.6
C22 C23 H23A 108.6
C24 C23 H23B 108.6
C22 C23 H23B 108.6
H23A C23 H23B 107.6
C23 C24 S4 115.2(5)
C23 C24 H24A 108.5
S4 C24 H24A 108.5
C23 C24 H24B 108.5
S4 C24 H24B 108.5
H24A C24 H24B 107.5
O5 N2 Fe3 172.2(6)
C15 P3 C16 105.4(3)
C15 P3 C14 104.5(3)
C16 P3 C14 104.6(3)
C15 P3 Fe3 112.1(2)
C16 P3 Fe3 112.5(3)
C14 P3 Fe3 116.7(2)
C20 P4 C21 104.0(4)
C20 P4 C19 102.9(4)
C21 P4 C19 102.5(4)
C20 P4 Fe4 116.6(3)
C21 P4 Fe4 115.0(4)
C19 P4 Fe4 114.1(3)
C22 S3 Fe4 111.9(3)
C22 S3 Fe3 111.4(2)
Fe4 S3 Fe3 68.46(6)
C24 S4 Fe4 111.2(2)
C24 S4 Fe3 112.1(2)
Fe4 S4 Fe3 67.11(5)
N2 Fe3 C13 105.5(6)
N2 Fe3 C33 111.8(7)
C13 Fe3 C33 11.0(18)
N2 Fe3 P3 92.8(2)
C13 Fe3 P3 92.3(7)
C33 Fe3 P3 83.0(9)
N2 Fe3 S3 95.5(2)
C13 Fe3 S3 89.9(6)
C33 Fe3 S3 98.1(8)
P3 Fe3 S3 170.51(8)
N2 Fe3 S4 147.2(2)
C13 Fe3 S4 107.2(5)
C33 Fe3 S4 100.5(8)
P3 Fe3 S4 85.45(7)
S3 Fe3 S4 85.08(7)
N2 Fe3 Fe4 146.3(2)
C13 Fe3 Fe4 62.1(3)
C33 Fe3 Fe4 62.2(3)
P3 Fe3 Fe4 117.66(6)
S3 Fe3 Fe4 55.67(5)
S4 Fe3 Fe4 56.09(4)
C17 Fe4 C18 97.3(3)
C17 Fe4 S3 95.7(2)
C18 Fe4 S3 166.8(2)
C17 Fe4 P6 94.0(3)
C18 Fe4 P6 88.7(3)
S3 Fe4 P6 92.6(2)
C17 Fe4 P4 88.2(3)
C18 Fe4 P4 94.3(3)
S3 Fe4 P4 88.24(18)
P6 Fe4 P4 7.6(4)
C17 Fe4 S4 94.5(2)
C18 Fe4 S4 91.1(2)
S3 Fe4 S4 85.65(7)
P6 Fe4 S4 171.4(2)
P4 Fe4 S4 173.53(16)
C17 Fe4 C13 170.7(7)
C18 Fe4 C13 89.6(5)
S3 Fe4 C13 77.7(5)
P6 Fe4 C13 79.9(4)
P4 Fe4 C13 85.1(5)
S4 Fe4 C13 91.5(4)
C17 Fe4 C33 178.8(7)
C18 Fe4 C33 82.8(7)
S3 Fe4 C33 84.3(6)
P6 Fe4 C33 84.8(6)
P4 Fe4 C33 90.6(6)
S4 Fe4 C33 86.7(6)
C13 Fe4 C33 8.4(14)
C17 Fe4 Fe3 137.9(2)
C18 Fe4 Fe3 111.96(19)
S3 Fe4 Fe3 55.87(5)
P6 Fe4 Fe3 115.5(2)
P4 Fe4 Fe3 117.67(16)
S4 Fe4 Fe3 56.80(5)
C13 Fe4 Fe3 42.6(2)
C33 Fe4 Fe3 42.9(2)
F2 B1 F4 109.7(5)
F2 B1 F3 111.2(5)
F4 B1 F3 108.0(5)
F2 B1 F1 110.0(5)
F4 B1 F1 109.1(5)
F3 B1 F1 108.8(5)
F8 B2 F7 111.5(6)
F8 B2 F5 109.5(6)
F7 B2 F5 110.2(6)
F8 B2 F6 108.9(6)
F7 B2 F6 108.5(6)
F5 B2 F6 108.2(6)
Cl2 C25 Cl1 114.7(4)
Cl2 C25 H25A 108.6
Cl1 C25 H25A 108.6
Cl2 C25 H25B 108.6
Cl1 C25 H25B 108.6
H25A C25 H25B 107.6
F12 B3 F9 109.8(6)
F12 B3 F10 109.3(6)
F9 B3 F10 109.4(6)
F12 B3 F11 110.3(6)
F9 B3 F11 108.8(6)
F10 B3 F11 109.3(6)
C27 P5 C28 103.8(4)
C27 P5 C26 103.0(4)
C28 P5 C26 103.5(4)
C27 P5 Fe2 116.6(4)
C28 P5 Fe2 115.4(4)
C26 P5 Fe2 112.8(4)
P5 C26 H26A 109.5
P5 C26 H26B 109.5
H26A C26 H26B 109.5
P5 C26 H26C 109.5
H26A C26 H26C 109.5
H26B C26 H26C 109.5
P5 C27 H27A 109.5
P5 C27 H27B 109.5
H27A C27 H27B 109.5
P5 C27 H27C 109.5
H27A C27 H27C 109.5
H27B C27 H27C 109.5
P5 C28 H28A 109.5
P5 C28 H28B 109.5
H28A C28 H28B 109.5
P5 C28 H28C 109.5
H28A C28 H28C 109.5
H28B C28 H28C 109.5
O9 C32 Fe1 160.6(10)
O9 C32 Fe2 127.0(8)
Fe1 C32 Fe2 71.3(3)
C30 P6 C31 104.1(5)
C30 P6 C29 103.4(5)
C31 P6 C29 102.7(4)
C30 P6 Fe4 116.0(4)
C31 P6 Fe4 114.8(4)
C29 P6 Fe4 114.2(4)
P6 C29 H29A 109.5
P6 C29 H29B 109.5
H29A C29 H29B 109.5
P6 C29 H29C 109.5
H29A C29 H29C 109.5
H29B C29 H29C 109.5
P6 C30 H30A 109.5
P6 C30 H30B 109.5
H30A C30 H30B 109.5
P6 C30 H30C 109.5
H30A C30 H30C 109.5
H30B C30 H30C 109.5
P6 C31 H31A 109.5
P6 C31 H31B 109.5
H31A C31 H31B 109.5
P6 C31 H31C 109.5
H31A C31 H31C 109.5
H31B C31 H31C 109.5
O10 C33 Fe3 158.2(9)
O10 C33 Fe4 126.8(8)
Fe3 C33 Fe4 74.8(3)
F19 B5 F20 109.1(7)
F19 B5 F18 109.8(7)
F20 B5 F18 109.4(7)
F19 B5 F17 109.6(7)
F20 B5 F17 109.5(7)
F18 B5 F17 109.5(7)
F13 B4 F14 110.1(7)
F13 B4 F16 109.6(7)
F14 B4 F16 109.7(7)
F13 B4 F15 109.5(7)
F14 B4 F15 109.0(6)
F16 B4 F15 108.9(6)

loop_
_geom_bond_atom_site_label_1
_geom_bond_atom_site_label_2
_geom_bond_distance
C1 O2 1.168(9)
C1 Fe1 1.809(9)
C1 Fe2 2.479(9)
C2 P1 1.809(7)
C2 H2A 0.9800
C2 H2B 0.9800
C2 H2C 0.9800
C3 P1 1.815(7)
C3 H3A 0.9800
C3 H3B 0.9800
C3 H3C 0.9800
C4 P1 1.796(7)
C4 H4A 0.9800
C4 H4B 0.9800
C4 H4C 0.9800
C5 O3 1.143(7)
C5 Fe2 1.750(7)
C6 O4 1.127(7)
C6 Fe2 1.787(7)
C7 P2 1.827(7)
C7 H7A 0.9800
C7 H7B 0.9800
C7 H7C 0.9800
C8 P2 1.816(7)
C8 H8A 0.9800
C8 H8B 0.9800
C8 H8C 0.9800
C9 P2 1.819(7)
C9 H9A 0.9800
C9 H9B 0.9800
C9 H9C 0.9800
C10 C11 1.480(8)
C10 S1 1.830(6)
C10 H10A 0.9900
C10 H10B 0.9900
C11 C12 1.502(8)
C11 H11A 0.9900
C11 H11B 0.9900
C12 S2 1.831(6)
C12 H12A 0.9900
C12 H12B 0.9900
N1 O1 1.169(6)
N1 Fe1 1.633(6)
P1 Fe1 2.246(2)
P2 Fe2 2.285(5)
S1 Fe2 2.2481(17)
S1 Fe1 2.2735(18)
S2 Fe2 2.2703(16)
S2 Fe1 2.2987(18)
Fe1 C32 1.815(10)
Fe1 Fe2 2.5558(12)
Fe2 P5 2.277(4)
Fe2 C32 2.474(9)
C13 O6 1.168(10)
C13 Fe3 1.778(9)
C13 Fe4 2.323(9)
C14 P3 1.821(7)
C14 H14A 0.9800
C14 H14B 0.9800
C14 H14C 0.9800
C15 P3 1.796(6)
C15 H15A 0.9800
C15 H15B 0.9800
C15 H15C 0.9800
C16 P3 1.803(6)
C16 H16A 0.9800
C16 H16B 0.9800
C16 H16C 0.9800
C17 O7 1.139(6)
C17 Fe4 1.747(7)
C18 O8 1.120(6)
C18 Fe4 1.786(7)
C19 P4 1.820(6)
C19 H19A 0.9800
C19 H19B 0.9800
C19 H19C 0.9800
C20 P4 1.802(6)
C20 H20A 0.9800
C20 H20B 0.9800
C20 H20C 0.9800
C21 P4 1.810(7)
C21 H21A 0.9800
C21 H21B 0.9800
C21 H21C 0.9800
C22 C23 1.528(9)
C22 S3 1.833(7)
C22 H22A 0.9900
C22 H22B 0.9900
C23 C24 1.481(9)
C23 H23A 0.9900
C23 H23B 0.9900
C24 S4 1.827(6)
C24 H24A 0.9900
C24 H24B 0.9900
N2 O5 1.172(6)
N2 Fe3 1.616(6)
P3 Fe3 2.253(2)
P4 Fe4 2.273(4)
S3 Fe4 2.2581(17)
S3 Fe3 2.263(2)
S4 Fe4 2.2910(17)
S4 Fe3 2.3100(18)
Fe3 C33 1.795(9)
Fe3 Fe4 2.5433(12)
Fe4 P6 2.272(5)
Fe4 C33 2.332(9)
B1 F2 1.365(6)
B1 F4 1.366(6)
B1 F3 1.366(6)
B1 F1 1.377(6)
B2 F8 1.363(7)
B2 F7 1.364(7)
B2 F5 1.366(6)
B2 F6 1.376(7)
C25 Cl2 1.732(7)
C25 Cl1 1.750(7)
C25 H25A 0.9900
C25 H25B 0.9900
B3 F12 1.362(7)
B3 F9 1.366(7)
B3 F10 1.367(7)
B3 F11 1.369(7)
P5 C27 1.810(7)
P5 C28 1.815(7)
P5 C26 1.836(7)
C26 H26A 0.9800
C26 H26B 0.9800
C26 H26C 0.9800
C27 H27A 0.9800
C27 H27B 0.9800
C27 H27C 0.9800
C28 H28A 0.9800
C28 H28B 0.9800
C28 H28C 0.9800
C32 O9 1.183(10)
P6 C30 1.800(7)
P6 C31 1.809(7)
P6 C29 1.817(7)
C29 H29A 0.9800
C29 H29B 0.9800
C29 H29C 0.9800
C30 H30A 0.9800
C30 H30B 0.9800
C30 H30C 0.9800
C31 H31A 0.9800
C31 H31B 0.9800
C31 H31C 0.9800
C33 O10 1.193(10)
B5 F19 1.366(7)
B5 F20 1.366(7)
B5 F18 1.367(7)
B5 F17 1.369(7)
B4 F13 1.363(7)
B4 F14 1.365(7)
B4 F16 1.368(7)
B4 F15 1.368(7)

loop_
_geom_torsion_atom_site_label_1
_geom_torsion_atom_site_label_2
_geom_torsion_atom_site_label_3
_geom_torsion_atom_site_label_4
_geom_torsion
S1 C10 C11 C12 -65.5(6)
C10 C11 C12 S2 64.3(7)
C11 C10 S1 Fe2 66.2(5)
C11 C10 S1 Fe1 -8.2(5)
C11 C12 S2 Fe2 -64.7(5)
C11 C12 S2 Fe1 9.1(5)
O2 C1 Fe1 N1 45(4)
Fe2 C1 Fe1 N1 -151.2(2)
O2 C1 Fe1 C32 -80(4)
Fe2 C1 Fe1 C32 84.5(9)
O2 C1 Fe1 P1 -50(4)
Fe2 C1 Fe1 P1 114.33(19)
O2 C1 Fe1 S1 142(4)
Fe2 C1 Fe1 S1 -54.01(18)
O2 C1 Fe1 S2 -136(3)
Fe2 C1 Fe1 S2 27.8(4)
O2 C1 Fe1 Fe2 -164(4)
C4 P1 Fe1 N1 -46.7(4)
C2 P1 Fe1 N1 -168.2(4)
C3 P1 Fe1 N1 71.2(3)
C4 P1 Fe1 C1 61.3(4)
C2 P1 Fe1 C1 -60.2(5)
C3 P1 Fe1 C1 179.2(4)
C4 P1 Fe1 C32 72.5(5)
C2 P1 Fe1 C32 -49.0(6)
C3 P1 Fe1 C32 -169.6(5)
C4 P1 Fe1 S1 155.7(4)
C2 P1 Fe1 S1 34.2(6)
C3 P1 Fe1 S1 -86.4(4)
C4 P1 Fe1 S2 176.0(3)
C2 P1 Fe1 S2 54.5(4)
C3 P1 Fe1 S2 -66.1(3)
C4 P1 Fe1 Fe2 128.4(3)
C2 P1 Fe1 Fe2 6.9(4)
C3 P1 Fe1 Fe2 -113.8(3)
C10 S1 Fe1 N1 -81.1(3)
Fe2 S1 Fe1 N1 172.0(2)
C10 S1 Fe1 C1 171.8(4)
Fe2 S1 Fe1 C1 64.9(4)
C10 S1 Fe1 C32 156.9(5)
Fe2 S1 Fe1 C32 50.0(4)
C10 S1 Fe1 P1 76.3(4)
Fe2 S1 Fe1 P1 -30.6(4)
C10 S1 Fe1 S2 56.0(2)
Fe2 S1 Fe1 S2 -50.91(5)
C10 S1 Fe1 Fe2 106.9(2)
C12 S2 Fe1 N1 40.0(4)
Fe2 S2 Fe1 N1 147.2(3)
C12 S2 Fe1 C1 -138.6(5)
Fe2 S2 Fe1 C1 -31.4(5)
C12 S2 Fe1 C32 -157.6(4)
Fe2 S2 Fe1 C32 -50.4(4)
C12 S2 Fe1 P1 127.4(2)
Fe2 S2 Fe1 P1 -125.35(7)
C12 S2 Fe1 S1 -56.6(2)
Fe2 S2 Fe1 S1 50.62(5)
C12 S2 Fe1 Fe2 -107.2(2)
C10 S1 Fe2 C5 43.7(3)
Fe1 S1 Fe2 C5 147.1(2)
C10 S1 Fe2 C6 -128.4(9)
Fe1 S1 Fe2 C6 -25.0(9)
C10 S1 Fe2 S2 -51.7(2)
Fe1 S1 Fe2 S2 51.67(5)
C10 S1 Fe2 P5 140.3(3)
Fe1 S1 Fe2 P5 -116.37(16)
C10 S1 Fe2 P2 130.1(3)
Fe1 S1 Fe2 P2 -126.59(16)
C10 S1 Fe2 C32 -136.9(4)
Fe1 S1 Fe2 C32 -33.5(3)
C10 S1 Fe2 C1 -147.2(3)
Fe1 S1 Fe2 C1 -43.9(3)
C10 S1 Fe2 Fe1 -103.4(2)
C12 S2 Fe2 C5 -42.0(3)
Fe1 S2 Fe2 C5 -145.2(2)
C12 S2 Fe2 C6 -140.9(3)
Fe1 S2 Fe2 C6 115.89(19)
C12 S2 Fe2 S1 51.9(2)
Fe1 S2 Fe2 S1 -51.29(6)
C12 S2 Fe2 P5 143.6(8)
Fe1 S2 Fe2 P5 40.4(8)
C12 S2 Fe2 C32 137.0(4)
Fe1 S2 Fe2 C32 33.7(3)
C12 S2 Fe2 C1 123.4(4)
Fe1 S2 Fe2 C1 20.2(3)
C12 S2 Fe2 Fe1 103.2(2)
C8 P2 Fe2 C5 118.5(5)
C9 P2 Fe2 C5 -120.2(5)
C7 P2 Fe2 C5 -0.9(5)
C8 P2 Fe2 C6 -143.0(5)
C9 P2 Fe2 C6 -21.7(5)
C7 P2 Fe2 C6 97.5(5)
C8 P2 Fe2 S1 24.0(4)
C9 P2 Fe2 S1 145.3(5)
C7 P2 Fe2 S1 -95.5(5)
C8 P2 Fe2 P5 -100.3(14)
C9 P2 Fe2 P5 20.9(12)
C7 P2 Fe2 P5 140.2(15)
C8 P2 Fe2 C32 -60.5(5)
C9 P2 Fe2 C32 60.7(5)
C7 P2 Fe2 C32 180.0(5)
C8 P2 Fe2 C1 -48.0(5)
C9 P2 Fe2 C1 73.2(5)
C7 P2 Fe2 C1 -167.5(5)
C8 P2 Fe2 Fe1 -24.8(5)
C9 P2 Fe2 Fe1 96.4(5)
C7 P2 Fe2 Fe1 -144.3(4)
O2 C1 Fe2 C5 -88.4(17)
Fe1 C1 Fe2 C5 98.2(10)
O2 C1 Fe2 C6 56.7(13)
Fe1 C1 Fe2 C6 -116.7(4)
O2 C1 Fe2 S1 -127.5(13)
Fe1 C1 Fe2 S1 59.1(3)
O2 C1 Fe2 S2 148.0(13)
Fe1 C1 Fe2 S2 -25.4(4)
O2 C1 Fe2 P5 -27.8(12)
Fe1 C1 Fe2 P5 158.8(5)
O2 C1 Fe2 P2 -37.9(13)
Fe1 C1 Fe2 P2 148.7(4)
O2 C1 Fe2 C32 91.9(17)
Fe1 C1 Fe2 C32 -81.5(8)
O2 C1 Fe2 Fe1 173.4(16)
N1 Fe1 Fe2 C5 -70.5(5)
C1 Fe1 Fe2 C5 -153.9(6)
C32 Fe1 Fe2 C5 -178.4(6)
P1 Fe1 Fe2 C5 120.3(3)
S1 Fe1 Fe2 C5 -53.2(3)
S2 Fe1 Fe2 C5 57.0(3)
N1 Fe1 Fe2 C6 156.8(5)
C1 Fe1 Fe2 C6 73.4(5)
C32 Fe1 Fe2 C6 48.9(6)
P1 Fe1 Fe2 C6 -12.5(2)
S1 Fe1 Fe2 C6 174.0(2)
S2 Fe1 Fe2 C6 -75.8(2)
N1 Fe1 Fe2 S1 -17.3(5)
C1 Fe1 Fe2 S1 -100.7(5)
C32 Fe1 Fe2 S1 -125.1(5)
P1 Fe1 Fe2 S1 173.50(9)
S2 Fe1 Fe2 S1 110.22(7)
N1 Fe1 Fe2 S2 -127.5(5)
C1 Fe1 Fe2 S2 149.1(5)
C32 Fe1 Fe2 S2 124.6(5)
P1 Fe1 Fe2 S2 63.28(8)
S1 Fe1 Fe2 S2 -110.22(7)
N1 Fe1 Fe2 P5 60.9(5)
C1 Fe1 Fe2 P5 -22.5(5)
C32 Fe1 Fe2 P5 -46.9(5)
P1 Fe1 Fe2 P5 -108.28(19)
S1 Fe1 Fe2 P5 78.21(18)
S2 Fe1 Fe2 P5 -171.57(18)
N1 Fe1 Fe2 P2 47.8(5)
C1 Fe1 Fe2 P2 -35.6(5)
C32 Fe1 Fe2 P2 -60.1(5)
P1 Fe1 Fe2 P2 -121.42(18)
S1 Fe1 Fe2 P2 65.08(18)
S2 Fe1 Fe2 P2 175.30(18)
N1 Fe1 Fe2 C32 107.9(7)
C1 Fe1 Fe2 C32 24.5(6)
P1 Fe1 Fe2 C32 -61.4(5)
S1 Fe1 Fe2 C32 125.1(5)
S2 Fe1 Fe2 C32 -124.6(5)
N1 Fe1 Fe2 C1 83.4(7)
C32 Fe1 Fe2 C1 -24.5(6)
P1 Fe1 Fe2 C1 -85.8(5)
S1 Fe1 Fe2 C1 100.7(5)
S2 Fe1 Fe2 C1 -149.1(5)
S3 C22 C23 C24 -63.6(8)
C22 C23 C24 S4 65.3(8)
C23 C22 S3 Fe4 64.6(6)
C23 C22 S3 Fe3 -9.9(7)
C23 C24 S4 Fe4 -68.0(5)
C23 C24 S4 Fe3 5.0(6)
O6 C13 Fe3 N2 18(4)
Fe4 C13 Fe3 N2 -146.1(3)
O6 C13 Fe3 C33 -108(4)
Fe4 C13 Fe3 C33 88(2)
O6 C13 Fe3 P3 -76(4)
Fe4 C13 Fe3 P3 120.3(4)
O6 C13 Fe3 S3 113(4)
Fe4 C13 Fe3 S3 -50.4(4)
O6 C13 Fe3 S4 -162(4)
Fe4 C13 Fe3 S4 34.4(6)
O6 C13 Fe3 Fe4 164(4)
C15 P3 Fe3 N2 74.6(3)
C16 P3 Fe3 N2 -44.0(3)
C14 P3 Fe3 N2 -164.9(4)
C15 P3 Fe3 C13 -179.7(5)
C16 P3 Fe3 C13 61.7(5)
C14 P3 Fe3 C13 -59.2(6)
C15 P3 Fe3 C33 -173.7(7)
C16 P3 Fe3 C33 67.6(7)
C14 P3 Fe3 C33 -53.3(7)
C15 P3 Fe3 S4 -72.5(2)
C16 P3 Fe3 S4 168.8(2)
C14 P3 Fe3 S4 47.9(3)
C15 P3 Fe3 Fe4 -120.2(2)
C16 P3 Fe3 Fe4 121.2(2)
C14 P3 Fe3 Fe4 0.3(3)
C22 S3 Fe3 N2 -92.8(4)
Fe4 S3 Fe3 N2 161.2(2)
C22 S3 Fe3 C13 161.6(6)
Fe4 S3 Fe3 C13 55.6(6)
C22 S3 Fe3 C33 154.3(8)
Fe4 S3 Fe3 C33 48.2(8)
C22 S3 Fe3 S4 54.3(3)
Fe4 S3 Fe3 S4 -51.73(6)
C22 S3 Fe3 Fe4 106.0(3)
C24 S4 Fe3 N2 39.3(5)
Fe4 S4 Fe3 N2 143.9(4)
C24 S4 Fe3 C13 -141.6(7)
Fe4 S4 Fe3 C13 -37.0(7)
C24 S4 Fe3 C33 -150.6(9)
Fe4 S4 Fe3 C33 -45.9(9)
C24 S4 Fe3 P3 127.4(2)
Fe4 S4 Fe3 P3 -127.92(6)
C24 S4 Fe3 S3 -53.3(2)
Fe4 S4 Fe3 S3 51.38(6)
C24 S4 Fe3 Fe4 -104.6(2)
C22 S3 Fe4 C17 41.1(3)
Fe3 S3 Fe4 C17 146.4(2)
C22 S3 Fe4 C18 -129.3(9)
Fe3 S3 Fe4 C18 -24.0(9)
C22 S3 Fe4 P6 135.3(4)
Fe3 S3 Fe4 P6 -119.3(2)
C22 S3 Fe4 P4 129.1(3)
Fe3 S3 Fe4 P4 -125.59(19)
C22 S3 Fe4 S4 -53.0(3)
Fe3 S3 Fe4 S4 52.28(6)
C22 S3 Fe4 C13 -145.6(5)
Fe3 S3 Fe4 C13 -40.2(4)
C22 S3 Fe4 C33 -140.2(7)
Fe3 S3 Fe4 C33 -34.8(6)
C22 S3 Fe4 Fe3 -105.3(3)
C20 P4 Fe4 C17 115.9(5)
C21 P4 Fe4 C17 -122.0(5)
C19 P4 Fe4 C17 -4.0(5)
C20 P4 Fe4 C18 -147.0(5)
C21 P4 Fe4 C18 -24.9(5)
C19 P4 Fe4 C18 93.2(5)
C20 P4 Fe4 S3 20.1(5)
C21 P4 Fe4 S3 142.2(5)
C19 P4 Fe4 S3 -99.8(5)
C20 P4 Fe4 P6 -105(3)
C21 P4 Fe4 P6 17(2)
C19 P4 Fe4 P6 135(3)
C20 P4 Fe4 C13 -57.8(6)
C21 P4 Fe4 C13 64.4(6)
C19 P4 Fe4 C13 -177.6(6)
C20 P4 Fe4 C33 -64.2(8)
C21 P4 Fe4 C33 57.9(8)
C19 P4 Fe4 C33 176.0(8)
C20 P4 Fe4 Fe3 -29.4(5)
C21 P4 Fe4 Fe3 92.7(5)
C19 P4 Fe4 Fe3 -149.2(4)
C24 S4 Fe4 C17 -41.0(3)
Fe3 S4 Fe4 C17 -146.9(2)
C24 S4 Fe4 C18 -138.4(3)
Fe3 S4 Fe4 C18 115.72(19)
C24 S4 Fe4 S3 54.4(3)
Fe3 S4 Fe4 S3 -51.49(6)
C24 S4 Fe4 C13 132.0(6)
Fe3 S4 Fe4 C13 26.1(5)
C24 S4 Fe4 C33 138.9(7)
Fe3 S4 Fe4 C33 33.0(7)
C24 S4 Fe4 Fe3 105.9(3)
O6 C13 Fe4 C18 65(2)
Fe3 C13 Fe4 C18 -124.1(7)
O6 C13 Fe4 S3 -118(2)
Fe3 C13 Fe4 S3 52.3(6)
O6 C13 Fe4 P6 -23(2)
Fe3 C13 Fe4 P6 147.2(8)
O6 C13 Fe4 P4 -29(2)
Fe3 C13 Fe4 P4 141.5(7)
O6 C13 Fe4 S4 156(2)
Fe3 C13 Fe4 S4 -32.9(7)
O6 C13 Fe4 C33 101(3)
Fe3 C13 Fe4 C33 -88(2)
O6 C13 Fe4 Fe3 -171(3)
N2 Fe3 Fe4 C17 -90.6(5)
C13 Fe3 Fe4 C17 -166.2(9)
C33 Fe3 Fe4 C17 -178.7(13)
P3 Fe3 Fe4 C17 116.9(3)
S3 Fe3 Fe4 C17 -55.2(3)
S4 Fe3 Fe4 C17 54.3(3)
N2 Fe3 Fe4 C18 138.9(5)
C13 Fe3 Fe4 C18 63.3(9)
C33 Fe3 Fe4 C18 50.8(12)
P3 Fe3 Fe4 C18 -13.6(2)
S3 Fe3 Fe4 C18 174.3(2)
S4 Fe3 Fe4 C18 -76.2(2)
N2 Fe3 Fe4 S3 -35.4(4)
C13 Fe3 Fe4 S3 -111.0(9)
C33 Fe3 Fe4 S3 -123.4(12)
P3 Fe3 Fe4 S3 172.11(9)
S4 Fe3 Fe4 S3 109.51(8)
N2 Fe3 Fe4 P6 39.4(5)
C13 Fe3 Fe4 P6 -36.2(9)
C33 Fe3 Fe4 P6 -48.7(12)
P3 Fe3 Fe4 P6 -113.1(3)
S3 Fe3 Fe4 P6 74.8(3)
S4 Fe3 Fe4 P6 -175.7(3)
N2 Fe3 Fe4 P4 31.2(5)
C13 Fe3 Fe4 P4 -44.4(9)
C33 Fe3 Fe4 P4 -56.9(12)
P3 Fe3 Fe4 P4 -121.3(2)
S3 Fe3 Fe4 P4 66.6(2)
S4 Fe3 Fe4 P4 176.1(2)
N2 Fe3 Fe4 S4 -144.9(4)
C13 Fe3 Fe4 S4 139.5(9)
C33 Fe3 Fe4 S4 127.0(12)
P3 Fe3 Fe4 S4 62.60(8)
S3 Fe3 Fe4 S4 -109.51(8)
N2 Fe3 Fe4 C13 75.6(10)
C33 Fe3 Fe4 C13 -12(2)
P3 Fe3 Fe4 C13 -76.9(9)
S3 Fe3 Fe4 C13 111.0(9)
S4 Fe3 Fe4 C13 -139.5(9)
N2 Fe3 Fe4 C33 88.1(13)
C13 Fe3 Fe4 C33 12(2)
P3 Fe3 Fe4 C33 -64.4(12)
S3 Fe3 Fe4 C33 123.4(13)
S4 Fe3 Fe4 C33 -127.0(13)
C5 Fe2 P5 C27 138.9(5)
C6 Fe2 P5 C27 -122.7(5)
S1 Fe2 P5 C27 44.1(5)
S2 Fe2 P5 C27 -46.7(10)
P2 Fe2 P5 C27 99.8(14)
C32 Fe2 P5 C27 -40.1(5)
C1 Fe2 P5 C27 -25.8(5)
Fe1 Fe2 P5 C27 -10.4(5)
C5 Fe2 P5 C28 -98.8(5)
C6 Fe2 P5 C28 -0.5(5)
S1 Fe2 P5 C28 166.3(5)
S2 Fe2 P5 C28 75.5(9)
P2 Fe2 P5 C28 -137.9(15)
C32 Fe2 P5 C28 82.2(5)
C1 Fe2 P5 C28 96.4(6)
Fe1 Fe2 P5 C28 111.8(5)
C5 Fe2 P5 C26 19.9(5)
C6 Fe2 P5 C26 118.3(5)
S1 Fe2 P5 C26 -74.9(5)
S2 Fe2 P5 C26 -165.7(7)
P2 Fe2 P5 C26 -19.1(12)
C32 Fe2 P5 C26 -159.1(5)
C1 Fe2 P5 C26 -144.8(5)
Fe1 Fe2 P5 C26 -129.4(4)
N1 Fe1 C32 O9 13(4)
C1 Fe1 C32 O9 77(4)
P1 Fe1 C32 O9 -73(4)
S1 Fe1 C32 O9 119(4)
S2 Fe1 C32 O9 -154(4)
Fe2 Fe1 C32 O9 162(4)
N1 Fe1 C32 Fe2 -149.8(3)
C1 Fe1 C32 Fe2 -85.6(9)
P1 Fe1 C32 Fe2 124.9(3)
S1 Fe1 C32 Fe2 -43.3(3)
S2 Fe1 C32 Fe2 43.8(3)
C6 Fe2 C32 O9 52.2(14)
S1 Fe2 C32 O9 -129.8(14)
S2 Fe2 C32 O9 143.7(14)
P5 Fe2 C32 O9 -34.9(14)
P2 Fe2 C32 O9 -42.8(14)
C1 Fe2 C32 O9 -92.5(17)
Fe1 Fe2 C32 O9 -172.7(17)
C6 Fe2 C32 Fe1 -135.1(5)
S1 Fe2 C32 Fe1 42.9(4)
S2 Fe2 C32 Fe1 -43.5(4)
P5 Fe2 C32 Fe1 137.8(4)
P2 Fe2 C32 Fe1 129.9(4)
C1 Fe2 C32 Fe1 80.3(9)
C17 Fe4 P6 C30 136.1(6)
C18 Fe4 P6 C30 -126.7(6)
S3 Fe4 P6 C30 40.2(6)
P4 Fe4 P6 C30 95(3)
C13 Fe4 P6 C30 -36.9(8)
C33 Fe4 P6 C30 -43.8(9)
Fe3 Fe4 P6 C30 -12.9(7)
C17 Fe4 P6 C31 -102.3(6)
C18 Fe4 P6 C31 -5.1(6)
S3 Fe4 P6 C31 161.8(6)
P4 Fe4 P6 C31 -143(3)
C13 Fe4 P6 C31 84.8(8)
C33 Fe4 P6 C31 77.8(9)
Fe3 Fe4 P6 C31 108.7(6)
C17 Fe4 P6 C29 16.0(6)
C18 Fe4 P6 C29 113.1(6)
S3 Fe4 P6 C29 -80.0(6)
P4 Fe4 P6 C29 -25(2)
C13 Fe4 P6 C29 -157.0(8)
C33 Fe4 P6 C29 -164.0(9)
Fe3 Fe4 P6 C29 -133.1(6)
N2 Fe3 C33 O10 42(7)
C13 Fe3 C33 O10 99(7)
P3 Fe3 C33 O10 -48(7)
S3 Fe3 C33 O10 141(7)
S4 Fe3 C33 O10 -133(7)
Fe4 Fe3 C33 O10 -175(8)
N2 Fe3 C33 Fe4 -143.4(3)
C13 Fe3 C33 Fe4 -86.4(19)
P3 Fe3 C33 Fe4 126.4(7)
S3 Fe3 C33 Fe4 -44.1(7)
S4 Fe3 C33 Fe4 42.4(7)
C18 Fe4 C33 O10 44(3)
S3 Fe4 C33 O10 -138(3)
P6 Fe4 C33 O10 -45(3)
P4 Fe4 C33 O10 -50(3)
S4 Fe4 C33 O10 136(3)
C13 Fe4 C33 O10 -99(4)
Fe3 Fe4 C33 O10 178(4)
C18 Fe4 C33 Fe3 -133.6(10)
S3 Fe4 C33 Fe3 44.0(8)
P6 Fe4 C33 Fe3 137.1(10)
P4 Fe4 C33 Fe3 132.1(9)
S4 Fe4 C33 Fe3 -42.0(9)
C13 Fe4 C33 Fe3 82.9(18)
